data_2102964
loop_
_publ_author_name
'Podsiad\/lo, Marcin'
'Katrusiak, Andrzej'

_publ_section_title
;
 Isobaric and isochoric freezing of CH~2~BrCl and isostructural
 relations between CH~2~Cl~2~, CH~2~Br~2~ and CH~2~BrCl
;
_journal_coeditor_code AV5094
_journal_issue 6
_journal_name_full 'Acta Crystallographica Section B'
_journal_page_first 903
_journal_page_last 911
_journal_paper_doi 10.1107/S0108768107044618
_journal_volume 63
_journal_year 2007
_chemical_formula_moiety ' C1 H2 Br1 Cl1'
_chemical_formula_sum 'C H2 Br Cl'
_chemical_formula_weight 129.39
_chemical_melting_point 185
_chemical_name_common bromochloromethane
_chemical_name_systematic
;
bromochloromethane
;
_space_group_IT_number 15
_symmetry_cell_setting monoclinic
_symmetry_space_group_name_Hall '-C 2yc'
_symmetry_space_group_name_H-M 'C 1 2/c 1'
_atom_sites_solution_hydrogens geom
_atom_sites_solution_primary direct
_atom_sites_solution_secondary difmap
_audit_creation_method SHELXL-97
_cell_angle_alpha 90.00
_cell_angle_beta 112.96(3)
_cell_angle_gamma 90.00
_cell_formula_units_Z 8
_cell_length_a 11.959(2)
_cell_length_b 4.4531(9)
_cell_length_c 14.873(3)
_cell_measurement_reflns_used 1010
_cell_measurement_temperature 170(2)
_cell_measurement_theta_max 29.11
_cell_measurement_theta_min 2.97
_cell_volume 729.3(3)
_computing_cell_refinement 'CrysAlisRED (Oxford Diffraction, 2004)'
_computing_data_collection 'CrysAlisCCD (Oxford Diffraction, 2004)'
_computing_data_reduction 'CrysAlisRED (Oxford Diffraction, 2004)'
_computing_molecular_graphics 'X-seed 2.0'
_computing_publication_material 'SHELXL--97 (Sheldrick, 1997)'
_computing_structure_refinement 'SHELXL-97 (Sheldrick, 1997)'
_computing_structure_solution 'SHELXS-97 (Sheldrick, 1990)'
_diffrn_ambient_temperature 295(2)
_diffrn_measured_fraction_theta_full 0.924
_diffrn_measured_fraction_theta_max 0.924
_diffrn_measurement_device_type 'KM-4 CCD'
_diffrn_measurement_method \w-scans
_diffrn_radiation_monochromator graphite
_diffrn_radiation_source 'fine-focus sealed tube'
_diffrn_radiation_type MoK\a
_diffrn_radiation_wavelength 0.71073
_diffrn_reflns_av_R_equivalents 0.1089
_diffrn_reflns_av_sigmaI/netI 0.1025
_diffrn_reflns_limit_h_max 16
_diffrn_reflns_limit_h_min -15
_diffrn_reflns_limit_k_max 5
_diffrn_reflns_limit_k_min -4
_diffrn_reflns_limit_l_max 19
_diffrn_reflns_limit_l_min -20
_diffrn_reflns_number 2422
_diffrn_reflns_theta_full 29.11
_diffrn_reflns_theta_max 29.11
_diffrn_reflns_theta_min 2.97
_diffrn_standards_decay_% 0
_diffrn_standards_interval_count 0
_diffrn_standards_number 0
_exptl_absorpt_coefficient_mu 11.727
_exptl_absorpt_correction_T_max 0.32
_exptl_absorpt_correction_T_min 0.22
_exptl_absorpt_correction_type multi-scan
_exptl_absorpt_process_details
;
 Correction for absorption was made using XEMP (SHELXTL,
 Sheldrick (1990)).
;
_exptl_crystal_colour colourless
_exptl_crystal_density_diffrn 2.357
_exptl_crystal_density_method 'not measured'
_exptl_crystal_description irregular
_exptl_crystal_F_000 480
_exptl_crystal_size_max 0.12
_exptl_crystal_size_mid 0.12
_exptl_crystal_size_min 0.10
_refine_diff_density_max 0.828
_refine_diff_density_min -0.655
_refine_ls_extinction_coef 0.036(4)
_refine_ls_extinction_expression Fc^*^=kFc[1+0.001xFc^2^\l^3^/sin(2\q)]^-1/4^
_refine_ls_extinction_method SHELXL
_refine_ls_goodness_of_fit_ref 1.149
_refine_ls_hydrogen_treatment mixed
_refine_ls_matrix_type full
_refine_ls_number_parameters 36
_refine_ls_number_reflns 909
_refine_ls_number_restraints 6
_refine_ls_restrained_S_all 1.145
_refine_ls_R_factor_all 0.0917
_refine_ls_R_factor_gt 0.0656
_refine_ls_shift/su_max 0.009
_refine_ls_shift/su_mean 0.000
_refine_ls_structure_factor_coef Fsqd
_refine_ls_weighting_details 'calc w=1/[\s^2^(Fo^2^)+(0.0777P)^2^+0.0000P] where P=(Fo^2^+2Fc^2^)/3'
_refine_ls_weighting_scheme calc
_refine_ls_wR_factor_gt 0.1564
_refine_ls_wR_factor_ref 0.1715
_reflns_number_gt 643
_reflns_number_total 909
_reflns_threshold_expression >2sigma(I)
_cod_data_source_file av5094.cif
_cod_data_source_block cbm_170K
_cod_original_sg_symbol_H-M ' C 2 / c'
_cod_database_code 2102964
_cod_database_fobs_code 2102964

loop_
_symmetry_equiv_pos_as_xyz
'x, y, z'
'-x, y, -z+1/2'
'x+1/2, y+1/2, z'
'-x+1/2, y+1/2, -z+1/2'
'-x, -y, -z'
'x, -y, z-1/2'
'-x+1/2, -y+1/2, -z'
'x+1/2, -y+1/2, z-1/2'

loop_
_atom_site_type_symbol
_atom_site_label
_atom_site_fract_x
_atom_site_fract_y
_atom_site_fract_z
_atom_site_U_iso_or_equiv
_atom_site_adp_type
_atom_site_calc_flag
_atom_site_refinement_flags
_atom_site_occupancy
Br Br1 0.09023(3) 0.6643(2) 0.13228(7) 0.0531(5) Uani d PD 0.508(3)
Cl Cl1 0.09023(3) 0.6643(2) 0.13228(7) 0.0531(5) Uani d P 0.492(3)
Br Br2 0.34640(3) 0.6410(2) 0.13258(7) 0.0495(5) Uani d PD 0.492(3)
Cl Cl2 0.34640(3) 0.6410(2) 0.13258(7) 0.0495(5) Uani d P 0.508(3)
C C1 0.2014(6) 0.43217(10) 0.1066(2) 0.057(2) Uani d D 1
H H1 0.16979(17) 0.3694(12) 0.0388(4) 0.069 Uiso d D 1
H H2 0.22013(17) 0.2511(2) 0.1460(3) 0.069 Uiso d D 1

loop_
_atom_site_aniso_label
_atom_site_aniso_U_11
_atom_site_aniso_U_22
_atom_site_aniso_U_33
_atom_site_aniso_U_12
_atom_site_aniso_U_13
_atom_site_aniso_U_23
Br1 0.0468(7) 0.0539(7) 0.0632(8) -0.0041(4) 0.0265(5) -0.0092(4)
Cl1 0.0468(7) 0.0539(7) 0.0632(8) -0.0041(4) 0.0265(5) -0.0092(4)
Br2 0.0369(6) 0.0517(7) 0.0577(8) 0.0020(4) 0.0159(5) 0.0027(4)
Cl2 0.0369(6) 0.0517(7) 0.0577(8) 0.0020(4) 0.0159(5) 0.0027(4)
C1 0.066(5) 0.026(3) 0.085(5) 0.003(3) 0.034(4) -0.007(3)

loop_
_atom_type_symbol
_atom_type_description
_atom_type_scat_dispersion_real
_atom_type_scat_dispersion_imag
_atom_type_scat_source
C C 0.0033 0.0016 'International Tables Vol C Tables 4.2.6.8 and 6.1.1.4'
H H 0.0000 0.0000 'International Tables Vol C Tables 4.2.6.8 and 6.1.1.4'
Cl Cl 0.1484 0.1585 'International Tables Vol C Tables 4.2.6.8 and 6.1.1.4'
Br Br -0.2901 2.4595 'International Tables Vol C Tables 4.2.6.8 and 6.1.1.4'

loop_
_geom_angle_atom_site_label_1
_geom_angle_atom_site_label_2
_geom_angle_atom_site_label_3
_geom_angle
Cl1 C1 Br1 0.00(5)
Cl1 C1 Cl2 111.41(8)
Br1 C1 Cl2 111.41(8)
Cl1 C1 Br2 111.41(8)
Br1 C1 Br2 111.41(8)
Cl2 C1 Br2 0.00(8)

loop_
_geom_bond_atom_site_label_1
_geom_bond_atom_site_label_2
_geom_bond_distance
Br1 C1 1.837(6)
Cl1 C1 1.837(6)
Br2 C1 1.871(6)
Cl2 C1 1.871(6)
